data_7019011
loop_
_publ_author_name
'Gong, Jingjing'
'Zhang, Weisong'
'Liu, Yang'
'Zhang, Hengchao'
'Hu, Hailiang'
'Kang, Zhenhui'

_publ_section_title
;
 Keggin polyanion and copper cluster based coordination polymer towards
 model for complex nanosystem.
;
_journal_issue 18
_journal_name_full 'Dalton transactions (Cambridge, England : 2003)'
_journal_page_first 5468
_journal_page_last 5471
_journal_paper_doi 10.1039/c2dt30284e
_journal_volume 41
_journal_year 2012
_chemical_formula_moiety '[Cu4(C13H20N16S4)2Cl](P1Mo12O40)'
_chemical_formula_sum 'C26 H40 Cl Cu4 Mo12 N32 O40 P S8'
_chemical_formula_weight 3169.24
_chemical_name_systematic
;
?
;
_space_group_IT_number 104
_symmetry_cell_setting tetragonal
_symmetry_space_group_name_Hall 'P 4 -2n'
_symmetry_space_group_name_H-M 'P 4 n c'
_atom_sites_solution_hydrogens geom
_atom_sites_solution_primary direct
_atom_sites_solution_secondary difmap
_audit_creation_method SHELXL-97
_cell_angle_alpha 90.00
_cell_angle_beta 90.00
_cell_angle_gamma 90.00
_cell_formula_units_Z 2
_cell_length_a 14.6513(5)
_cell_length_b 14.6513(5)
_cell_length_c 19.1456(15)
_cell_measurement_reflns_used 5150
_cell_measurement_temperature 296(2)
_cell_measurement_theta_max 27.3555
_cell_measurement_theta_min 2.8915
_cell_volume 4109.8(4)
_computing_cell_refinement 'Bruker SAINT'
_computing_data_collection 'Bruker APEX2'
_computing_data_reduction 'Bruker SAINT'
_computing_molecular_graphics 'Bruker SHELXTL'
_computing_publication_material 'Bruker SHELXTL'
_computing_structure_refinement 'SHELXL-97 (Sheldrick, 1997)'
_computing_structure_solution 'SHELXS-97 (Sheldrick, 1990)'
_diffrn_ambient_temperature 296(2)
_diffrn_measured_fraction_theta_full 0.995
_diffrn_measured_fraction_theta_max 0.995
_diffrn_measurement_device_type 'Bruker APEX-II CCD'
_diffrn_measurement_method '\f and \w scans'
_diffrn_radiation_monochromator graphite
_diffrn_radiation_source 'fine-focus sealed tube'
_diffrn_radiation_type MoK\a
_diffrn_radiation_wavelength 0.71073
_diffrn_reflns_av_R_equivalents 0.0270
_diffrn_reflns_av_sigmaI/netI 0.0272
_diffrn_reflns_limit_h_max 17
_diffrn_reflns_limit_h_min -17
_diffrn_reflns_limit_k_max 17
_diffrn_reflns_limit_k_min -12
_diffrn_reflns_limit_l_max 21
_diffrn_reflns_limit_l_min -22
_diffrn_reflns_number 14153
_diffrn_reflns_theta_full 25.02
_diffrn_reflns_theta_max 25.02
_diffrn_reflns_theta_min 2.90
_exptl_absorpt_coefficient_mu 3.130
_exptl_absorpt_correction_T_max 0.6510
_exptl_absorpt_correction_T_min 0.5733
_exptl_absorpt_correction_type multi-scan
_exptl_crystal_colour black
_exptl_crystal_density_diffrn 2.561
_exptl_crystal_density_method 'not measured'
_exptl_crystal_description Block
_exptl_crystal_F_000 3040
_exptl_crystal_size_max 0.20
_exptl_crystal_size_mid 0.20
_exptl_crystal_size_min 0.15
_refine_diff_density_max 1.268
_refine_diff_density_min -1.019
_refine_diff_density_rms 0.110
_refine_ls_abs_structure_details 'Flack H D (1983), Acta Cryst. A39, 876-881'
_refine_ls_abs_structure_Flack 0.52(4)
_refine_ls_extinction_method none
_refine_ls_goodness_of_fit_ref 1.038
_refine_ls_hydrogen_treatment constr
_refine_ls_matrix_type full
_refine_ls_number_parameters 293
_refine_ls_number_reflns 3601
_refine_ls_number_restraints 7
_refine_ls_restrained_S_all 1.038
_refine_ls_R_factor_all 0.0530
_refine_ls_R_factor_gt 0.0460
_refine_ls_shift/su_max 0.000
_refine_ls_shift/su_mean 0.000
_refine_ls_structure_factor_coef Fsqd
_refine_ls_weighting_details 'calc w=1/[\s^2^(Fo^2^)+(0.0585P)^2^+22.7283P] where P=(Fo^2^+2Fc^2^)/3'
_refine_ls_weighting_scheme calc
_refine_ls_wR_factor_gt 0.1185
_refine_ls_wR_factor_ref 0.1249
_reflns_number_gt 3222
_reflns_number_total 3601
_reflns_threshold_expression >2sigma(I)
_cod_data_source_file c2dt30284e.txt
_cod_data_source_block FUNSOM-1
_cod_database_code 7019011

loop_
_symmetry_equiv_pos_as_xyz
'x, y, z'
'-x, -y, z'
'-y, x, z'
'y, -x, z'
'x+1/2, -y+1/2, z+1/2'
'-x+1/2, y+1/2, z+1/2'
'-y+1/2, -x+1/2, z+1/2'
'y+1/2, x+1/2, z+1/2'

loop_
_atom_site_label
_atom_site_type_symbol
_atom_site_fract_x
_atom_site_fract_y
_atom_site_fract_z
_atom_site_U_iso_or_equiv
_atom_site_adp_type
_atom_site_occupancy
_atom_site_symmetry_multiplicity
_atom_site_calc_flag
_atom_site_refinement_flags
P1 P 0.5000 0.5000 0.8509(3) 0.0267(7) Uani 1 4 d S
Mo1 Mo 0.51048(7) 0.67060(6) 0.98309(6) 0.0562(3) Uani 1 1 d .
Mo2 Mo 0.33796(7) 0.68056(6) 0.85185(7) 0.0685(3) Uani 1 1 d .
Mo3 Mo 0.50972(9) 0.67235(8) 0.72176(6) 0.0758(4) Uani 1 1 d .
Cu1 Cu 0.66428(7) 0.46580(8) 0.41776(8) 0.0486(3) Uani 1 1 d .
Cl1 Cl 0.5000 0.5000 0.4028(3) 0.0516(12) Uani 1 4 d S
S1 S 0.87114(19) 0.52675(19) 0.32257(15) 0.0574(7) Uani 1 1 d .
S2 S 0.86775(16) 0.51829(17) 0.53001(13) 0.0447(5) Uani 1 1 d .
O1 O 0.5141(8) 0.7493(6) 1.0452(5) 0.097(4) Uani 1 1 d .
O2 O 0.2635(6) 0.7653(6) 0.8571(8) 0.098(3) Uani 1 1 d .
O3 O 0.5109(10) 0.7484(9) 0.6585(6) 0.129(6) Uani 1 1 d .
O4 O 0.4215(8) 0.7183(6) 0.9198(7) 0.100(4) Uani 1 1 d .
O5 O 0.4221(8) 0.7222(9) 0.7827(7) 0.112(4) Uani 1 1 d .
O6 O 0.6017(8) 0.7123(7) 0.7823(6) 0.106(4) Uani 1 1 d .
O7 O 0.5964(8) 0.5866(9) 0.6868(6) 0.114(4) Uani 1 1 d .
O8 O 0.6000(6) 0.7114(6) 0.9203(7) 0.094(3) Uani 1 1 d .
O9 O 0.5917(7) 0.5831(6) 1.0164(6) 0.095(4) Uani 1 1 d .
O10 O 0.4420(8) 0.5639(8) 0.8983(7) 0.037(3) Uani 0.50 1 d PU
O11 O 0.4357(9) 0.4439(9) 0.8060(6) 0.038(3) Uani 0.50 1 d P
N1 N 0.7060(6) 0.4391(5) 0.3211(4) 0.0477(19) Uani 1 1 d .
N2 N 0.6548(6) 0.3907(6) 0.2745(5) 0.058(2) Uani 1 1 d .
N3 N 0.7008(8) 0.3776(8) 0.2192(5) 0.075(3) Uani 1 1 d .
N4 N 0.7825(6) 0.4198(7) 0.2278(4) 0.056(2) Uani 1 1 d .
N5 N 0.7051(5) 0.5751(5) 0.4737(4) 0.0353(15) Uani 1 1 d .
N6 N 0.6472(5) 0.6469(5) 0.4814(4) 0.0414(16) Uani 1 1 d .
N7 N 0.6790(5) 0.7038(5) 0.5257(5) 0.0472(19) Uani 1 1 d .
N8 N 0.7575(5) 0.6675(5) 0.5510(4) 0.0418(17) Uani 1 1 d .
C1 C 1.0000 0.5000 0.4248(6) 0.032(2) Uani 1 2 d S
C2 C 0.9312(6) 0.4456(6) 0.3790(4) 0.0394(19) Uani 1 1 d .
H2A H 0.8880 0.4136 0.4085 0.047 Uiso 1 1 calc R
H2B H 0.9634 0.4010 0.3508 0.047 Uiso 1 1 calc R
C3 C 0.9500(6) 0.5714(5) 0.4700(4) 0.0347(18) Uani 1 1 d .
H3A H 0.9182 0.6139 0.4398 0.042 Uiso 1 1 calc R
H3B H 0.9946 0.6056 0.4969 0.042 Uiso 1 1 calc R
C4 C 0.7836(7) 0.4580(7) 0.2906(5) 0.044(2) Uani 1 1 d .
C5 C 0.8553(11) 0.4160(15) 0.1762(6) 0.108(7) Uani 1 1 d .
H5A H 0.8435 0.3672 0.1439 0.162 Uiso 1 1 calc R
H5B H 0.9125 0.4054 0.1993 0.162 Uiso 1 1 calc R
H5C H 0.8580 0.4728 0.1513 0.162 Uiso 1 1 calc R
C6 C 0.7733(5) 0.5893(6) 0.5165(4) 0.0349(18) Uani 1 1 d .
C7 C 0.8072(9) 0.7119(9) 0.6072(7) 0.067(3) Uani 1 1 d .
H7A H 0.7833 0.6920 0.6514 0.101 Uiso 1 1 calc R
H7B H 0.8005 0.7768 0.6032 0.101 Uiso 1 1 calc R
H7C H 0.8707 0.6961 0.6043 0.101 Uiso 1 1 calc R

loop_
_atom_site_aniso_label
_atom_site_aniso_U_11
_atom_site_aniso_U_22
_atom_site_aniso_U_33
_atom_site_aniso_U_23
_atom_site_aniso_U_13
_atom_site_aniso_U_12
P1 0.0221(9) 0.0221(9) 0.0361(18) 0.000 0.000 0.000
Mo1 0.0551(6) 0.0391(5) 0.0746(6) -0.0203(5) -0.0126(5) -0.0090(4)
Mo2 0.0605(6) 0.0496(5) 0.0954(7) -0.0255(6) -0.0422(6) 0.0321(4)
Mo3 0.0820(8) 0.0661(7) 0.0793(8) 0.0414(6) -0.0099(6) 0.0107(6)
Cu1 0.0427(6) 0.0442(6) 0.0588(7) -0.0106(6) 0.0034(6) -0.0005(5)
Cl1 0.0333(13) 0.0333(13) 0.088(4) 0.000 0.000 0.000
S1 0.0524(15) 0.0563(15) 0.0635(15) 0.0240(13) -0.0195(12) -0.0100(12)
S2 0.0339(11) 0.0534(14) 0.0467(12) 0.0138(11) 0.0109(10) 0.0082(10)
O1 0.148(10) 0.049(5) 0.094(7) -0.037(5) -0.057(7) 0.011(5)
O2 0.076(5) 0.071(5) 0.147(8) -0.002(7) -0.011(7) 0.045(5)
O3 0.180(15) 0.100(10) 0.107(8) 0.060(8) -0.050(9) -0.015(9)
O4 0.109(8) 0.076(6) 0.115(7) 0.024(6) -0.066(7) -0.045(6)
O5 0.092(8) 0.097(9) 0.146(10) -0.051(8) 0.009(7) -0.029(7)
O6 0.123(9) 0.085(7) 0.109(8) -0.001(6) -0.065(7) 0.041(7)
O7 0.107(9) 0.130(10) 0.105(8) -0.034(7) -0.043(7) 0.026(8)
O8 0.074(6) 0.084(6) 0.125(8) 0.059(7) 0.018(6) 0.033(5)
O9 0.097(7) 0.062(6) 0.126(8) 0.047(6) 0.041(6) 0.041(6)
O10 0.031(5) 0.028(5) 0.054(6) -0.006(5) -0.012(5) -0.005(5)
O11 0.034(6) 0.040(7) 0.040(6) -0.012(5) 0.013(5) -0.022(6)
N1 0.048(5) 0.042(4) 0.054(4) -0.009(4) -0.007(4) 0.007(4)
N2 0.047(5) 0.056(6) 0.072(6) -0.017(5) -0.012(5) 0.001(4)
N3 0.076(7) 0.082(7) 0.067(7) -0.027(6) -0.030(6) 0.017(6)
N4 0.049(5) 0.083(6) 0.037(4) -0.001(4) -0.007(4) 0.021(5)
N5 0.030(3) 0.033(4) 0.043(4) -0.004(3) 0.008(3) -0.002(3)
N6 0.033(4) 0.040(4) 0.052(4) -0.010(4) 0.004(3) 0.006(3)
N7 0.045(4) 0.039(4) 0.058(5) -0.011(4) 0.004(4) 0.001(3)
N8 0.039(4) 0.041(4) 0.046(4) -0.010(3) 0.005(3) -0.009(3)
C1 0.025(5) 0.035(5) 0.037(5) 0.000 0.000 0.003(4)
C2 0.037(5) 0.038(5) 0.043(5) 0.000(4) -0.010(4) 0.001(4)
C3 0.036(4) 0.027(4) 0.041(4) 0.002(3) 0.013(3) -0.004(3)
C4 0.046(5) 0.045(5) 0.040(5) 0.002(4) -0.011(4) 0.014(4)
C5 0.089(11) 0.19(2) 0.042(7) 0.009(9) -0.002(6) 0.044(12)
C6 0.027(4) 0.042(5) 0.036(4) -0.002(4) 0.008(3) 0.000(3)
C7 0.066(7) 0.065(8) 0.070(6) -0.027(6) -0.007(6) -0.007(6)

loop_
_atom_type_symbol
_atom_type_description
_atom_type_scat_dispersion_real
_atom_type_scat_dispersion_imag
_atom_type_scat_source
C C 0.0033 0.0016 'International Tables Vol C Tables 4.2.6.8 and 6.1.1.4'
N N 0.0061 0.0033 'International Tables Vol C Tables 4.2.6.8 and 6.1.1.4'
O O 0.0106 0.0060 'International Tables Vol C Tables 4.2.6.8 and 6.1.1.4'
Mo Mo -1.6832 0.6857 'International Tables Vol C Tables 4.2.6.8 and 6.1.1.4'
Cu Cu 0.3201 1.2651 'International Tables Vol C Tables 4.2.6.8 and 6.1.1.4'
Cl Cl 0.1484 0.1585 'International Tables Vol C Tables 4.2.6.8 and 6.1.1.4'
S S 0.1246 0.1234 'International Tables Vol C Tables 4.2.6.8 and 6.1.1.4'
P P 0.1023 0.0942 'International Tables Vol C Tables 4.2.6.8 and 6.1.1.4'
H H 0.0000 0.0000 'International Tables Vol C Tables 4.2.6.8 and 6.1.1.4'

loop_
_geom_angle_atom_site_label_1
_geom_angle_atom_site_label_2
_geom_angle_atom_site_label_3
_geom_angle
_geom_angle_site_symmetry_1
_geom_angle_site_symmetry_3
O11 P1 O11 71.3(5) . 3_655
O11 P1 O11 71.3(5) . 4_565
O11 P1 O11 111.0(10) 3_655 4_565
O11 P1 O11 111.0(10) . 2_665
O11 P1 O11 71.3(5) 3_655 2_665
O11 P1 O11 71.3(5) 4_565 2_665
O11 P1 O10 70.2(5) . 3_655
O11 P1 O10 108.5(7) 3_655 3_655
O11 P1 O10 110.1(7) 4_565 3_655
O11 P1 O10 178.5(8) 2_665 3_655
O11 P1 O10 110.1(7) . 2_665
O11 P1 O10 70.2(5) 3_655 2_665
O11 P1 O10 178.5(8) 4_565 2_665
O11 P1 O10 108.5(7) 2_665 2_665
O10 P1 O10 70.1(5) 3_655 2_665
O11 P1 O10 178.5(8) . 4_565
O11 P1 O10 110.1(7) 3_655 4_565
O11 P1 O10 108.5(7) 4_565 4_565
O11 P1 O10 70.2(5) 2_665 4_565
O10 P1 O10 108.7(10) 3_655 4_565
O10 P1 O10 70.1(5) 2_665 4_565
O11 P1 O10 108.5(7) . .
O11 P1 O10 178.5(8) 3_655 .
O11 P1 O10 70.2(5) 4_565 .
O11 P1 O10 110.1(7) 2_665 .
O10 P1 O10 70.1(5) 3_655 .
O10 P1 O10 108.7(10) 2_665 .
O10 P1 O10 70.1(5) 4_565 .
O1 Mo1 O9 102.3(5) . .
O1 Mo1 O8 102.4(6) . .
O9 Mo1 O8 89.5(4) . .
O1 Mo1 O9 101.9(6) . 3_655
O9 Mo1 O9 85.8(6) . 3_655
O8 Mo1 O9 155.7(6) . 3_655
O1 Mo1 O4 102.8(5) . .
O9 Mo1 O4 154.7(5) . .
O8 Mo1 O4 87.4(5) . .
O9 Mo1 O4 86.7(4) 3_655 .
O1 Mo1 O10 159.4(5) . 4_565
O9 Mo1 O10 63.7(5) . 4_565
O8 Mo1 O10 64.3(5) . 4_565
O9 Mo1 O10 92.5(5) 3_655 4_565
O4 Mo1 O10 92.6(5) . 4_565
O1 Mo1 O10 157.8(5) . .
O9 Mo1 O10 92.8(5) . .
O8 Mo1 O10 93.7(5) . .
O9 Mo1 O10 62.8(5) 3_655 .
O4 Mo1 O10 62.4(4) . .
O10 Mo1 O10 42.7(5) 4_565 .
O2 Mo2 O4 99.6(6) . .
O2 Mo2 O5 103.2(6) . .
O4 Mo2 O5 88.1(5) . .
O2 Mo2 O8 99.9(6) . 3_655
O4 Mo2 O8 87.3(4) . 3_655
O5 Mo2 O8 156.9(5) . 3_655
O2 Mo2 O6 104.0(6) . 3_655
O4 Mo2 O6 156.4(5) . 3_655
O5 Mo2 O6 87.6(5) . 3_655
O8 Mo2 O6 87.6(4) 3_655 3_655
O2 Mo2 O10 155.3(6) . .
O4 Mo2 O10 63.1(4) . .
O5 Mo2 O10 94.2(5) . .
O8 Mo2 O10 63.6(4) 3_655 .
O6 Mo2 O10 94.1(5) 3_655 .
O2 Mo2 O11 162.6(6) . 4_565
O4 Mo2 O11 92.3(5) . 4_565
O5 Mo2 O11 64.4(5) . 4_565
O8 Mo2 O11 93.2(5) 3_655 4_565
O6 Mo2 O11 65.0(5) 3_655 4_565
O10 Mo2 O11 42.1(3) . 4_565
O3 Mo3 O6 103.7(6) . .
O3 Mo3 O5 101.6(7) . .
O6 Mo3 O5 89.2(6) . .
O3 Mo3 O7 98.3(6) . 3_655
O6 Mo3 O7 158.1(6) . 3_655
O5 Mo3 O7 86.5(5) . 3_655
O3 Mo3 O7 100.4(7) . .
O6 Mo3 O7 86.8(5) . .
O5 Mo3 O7 158.0(7) . .
O7 Mo3 O7 89.2(8) 3_655 .
O3 Mo3 O11 157.4(6) . 4_565
O6 Mo3 O11 94.5(5) . 4_565
O5 Mo3 O11 64.8(5) . 4_565
O7 Mo3 O11 64.3(5) 3_655 4_565
O7 Mo3 O11 93.9(5) . 4_565
O3 Mo3 O11 160.2(6) . 2_665
O6 Mo3 O11 65.1(4) . 2_665
O5 Mo3 O11 94.8(6) . 2_665
O7 Mo3 O11 93.8(5) 3_655 2_665
O7 Mo3 O11 64.0(5) . 2_665
O11 Mo3 O11 42.0(5) 4_565 2_665
N1 Cu1 N5 124.0(3) . .
N1 Cu1 N6 115.3(3) . 4_565
N5 Cu1 N6 111.0(3) . 4_565
N1 Cu1 Cl1 103.4(3) . .
N5 Cu1 Cl1 100.9(2) . .
N6 Cu1 Cl1 96.3(2) 4_565 .
Cu1 Cl1 Cu1 89.24(3) 4_565 2_665
Cu1 Cl1 Cu1 89.24(3) 4_565 .
Cu1 Cl1 Cu1 166.7(3) 2_665 .
Cu1 Cl1 Cu1 166.7(3) 4_565 3_655
Cu1 Cl1 Cu1 89.24(3) 2_665 3_655
Cu1 Cl1 Cu1 89.24(3) . 3_655
C4 S1 C2 100.7(4) . .
C6 S2 C3 100.1(4) . .
Mo2 O4 Mo1 141.2(6) . .
Mo3 O5 Mo2 138.3(7) . .
Mo3 O6 Mo2 138.3(7) . 4_565
Mo3 O7 Mo3 138.4(7) 4_565 .
Mo1 O8 Mo2 138.8(6) . 4_565
Mo1 O9 Mo1 140.3(7) . 4_565
P1 O10 O11 53.9(6) . 4_565
P1 O10 O10 54.9(2) . 3_655
O11 O10 O10 90.2(6) 4_565 3_655
P1 O10 O10 54.9(2) . 4_565
O11 O10 O10 89.1(6) 4_565 4_565
O10 O10 O10 90.000(5) 3_655 4_565
P1 O10 Mo1 124.3(6) . 3_655
O11 O10 Mo1 132.5(8) 4_565 3_655
O10 O10 Mo1 69.3(5) 3_655 3_655
O10 O10 Mo1 131.2(3) 4_565 3_655
P1 O10 Mo2 123.1(7) . .
O11 O10 Mo2 69.2(6) 4_565 .
O10 O10 Mo2 131.7(7) 3_655 .
O10 O10 Mo2 130.8(7) 4_565 .
Mo1 O10 Mo2 92.6(4) 3_655 .
P1 O10 Mo1 122.9(6) . .
O11 O10 Mo1 130.5(8) 4_565 .
O10 O10 Mo1 130.7(3) 3_655 .
O10 O10 Mo1 67.9(5) 4_565 .
Mo1 O10 Mo1 92.3(4) 3_655 .
Mo2 O10 Mo1 92.9(4) . .
P1 O11 O10 55.9(6) . 3_655
P1 O11 O11 54.4(2) . 3_655
O10 O11 O11 89.8(6) 3_655 3_655
P1 O11 O11 54.4(2) . 4_565
O10 O11 O11 90.9(6) 3_655 4_565
O11 O11 O11 90.000(7) 3_655 4_565
P1 O11 Mo3 124.0(7) . 3_655
O10 O11 Mo3 131.7(8) 3_655 3_655
O11 O11 Mo3 132.0(3) 3_655 3_655
O11 O11 Mo3 69.6(7) 4_565 3_655
P1 O11 Mo2 124.6(7) . 3_655
O10 O11 Mo2 68.7(6) 3_655 3_655
O11 O11 Mo2 130.3(9) 3_655 3_655
O11 O11 Mo2 132.5(9) 4_565 3_655
Mo3 O11 Mo2 92.1(4) 3_655 3_655
P1 O11 Mo3 122.7(7) . 2_665
O10 O11 Mo3 129.7(9) 3_655 2_665
O11 O11 Mo3 68.4(7) 3_655 2_665
O11 O11 Mo3 131.6(3) 4_565 2_665
Mo3 O11 Mo3 92.9(4) 3_655 2_665
Mo2 O11 Mo3 91.3(4) 3_655 2_665
C4 N1 N2 107.3(8) . .
C4 N1 Cu1 129.9(7) . .
N2 N1 Cu1 122.8(7) . .
N3 N2 N1 109.4(9) . .
N2 N3 N4 107.3(8) . .
C4 N4 N3 108.2(9) . .
C4 N4 C5 128.5(11) . .
N3 N4 C5 123.1(11) . .
C6 N5 N6 106.6(7) . .
C6 N5 Cu1 133.2(6) . .
N6 N5 Cu1 119.1(5) . .
N7 N6 N5 110.5(7) . .
N7 N6 Cu1 127.0(6) . 3_655
N5 N6 Cu1 122.0(6) . 3_655
N6 N7 N8 106.8(7) . .
C6 N8 N7 107.8(7) . .
C6 N8 C7 131.3(9) . .
N7 N8 C7 120.9(8) . .
C3 C1 C3 111.6(10) 2_765 .
C3 C1 C2 106.1(4) 2_765 .
C3 C1 C2 110.9(5) . .
C3 C1 C2 110.9(5) 2_765 2_765
C3 C1 C2 106.1(4) . 2_765
C2 C1 C2 111.4(10) . 2_765
C1 C2 S1 108.1(5) . .
C1 C3 S2 112.1(5) . .
N1 C4 N4 107.7(9) . .
N1 C4 S1 127.3(7) . .
N4 C4 S1 124.8(8) . .
N5 C6 N8 108.1(7) . .
N5 C6 S2 127.0(7) . .
N8 C6 S2 124.8(7) . .

loop_
_geom_bond_atom_site_label_1
_geom_bond_atom_site_label_2
_geom_bond_distance
_geom_bond_site_symmetry_2
P1 O11 1.518(12) .
P1 O11 1.518(12) 3_655
P1 O11 1.518(12) 4_565
P1 O11 1.518(12) 2_665
P1 O10 1.557(13) 3_655
P1 O10 1.557(13) 2_665
P1 O10 1.557(13) 4_565
P1 O10 1.557(13) .
Mo1 O1 1.657(8) .
Mo1 O9 1.862(8) .
Mo1 O8 1.877(10) .
Mo1 O9 1.903(9) 3_655
Mo1 O4 1.911(10) .
Mo1 O10 2.443(13) 4_565
Mo1 O10 2.466(11) .
Mo2 O2 1.655(7) .
Mo2 O4 1.870(9) .
Mo2 O5 1.909(13) .
Mo2 O8 1.906(11) 3_655
Mo2 O6 1.911(9) 3_655
Mo2 O10 2.456(12) .
Mo2 O11 2.465(11) 4_565
Mo3 O3 1.647(10) .
Mo3 O6 1.872(11) .
Mo3 O5 1.882(13) .
Mo3 O7 1.918(12) 3_655
Mo3 O7 1.908(12) .
Mo3 O11 2.457(14) 4_565
Mo3 O11 2.478(12) 2_665
Cu1 N1 1.988(8) .
Cu1 N5 2.018(7) .
Cu1 N6 2.072(8) 4_565
Cu1 Cl1 2.4752(13) .
Cl1 Cu1 2.4752(13) 4_565
Cl1 Cu1 2.4752(13) 2_665
Cl1 Cu1 2.4752(13) 3_655
S1 C4 1.742(10) .
S1 C2 1.832(9) .
S2 C6 1.750(9) .
S2 C3 1.838(8) .
O6 Mo2 1.911(9) 4_565
O7 Mo3 1.918(12) 4_565
O8 Mo2 1.906(11) 4_565
O9 Mo1 1.903(9) 4_565
O10 O11 1.768(14) 4_565
O10 O10 1.789(17) 3_655
O10 O10 1.789(17) 4_565
O10 Mo1 2.443(13) 3_655
O11 O10 1.768(14) 3_655
O11 O11 1.769(16) 3_655
O11 O11 1.769(16) 4_565
O11 Mo3 2.457(14) 3_655
O11 Mo2 2.465(11) 3_655
O11 Mo3 2.478(12) 2_665
N1 C4 1.308(13) .
N1 N2 1.364(12) .
N2 N3 1.271(14) .
N3 N4 1.358(14) .
N4 C4 1.327(13) .
N4 C5 1.455(16) .
N5 C6 1.308(11) .
N5 N6 1.359(10) .
N6 N7 1.277(11) .
N6 Cu1 2.072(8) 3_655
N7 N8 1.357(11) .
N8 C6 1.343(11) .
N8 C7 1.454(13) .
C1 C3 1.543(10) 2_765
C1 C3 1.543(10) .
C1 C2 1.555(10) .
C1 C2 1.555(10) 2_765
